data_1557193
loop_
_publ_author_name
'Shibuya, Yusuke'
'Aonuma, Kazuhiro'
'Kimura, Tomohiro'
'Kaneko, Takuro'
'Fujiwara, Wataru'
'Yamaguchi, Yuji'
'Kumaki, Daisuke'
'Tokito, Shizuo'
'Katagiri, Hiroshi'

_publ_section_title
;
 Linear Biazulene Isomers: Effects of Molecular and Packing Structure on
 Optoelectronic and Charge-Transport Properties
;
_journal_name_full 'The Journal of Physical Chemistry C'
_journal_paper_doi 10.1021/acs.jpcc.9b11214
_journal_year 2020
_chemical_formula_moiety 'C20 H14'
_chemical_formula_sum 'C20 H14'
_chemical_formula_weight 254.31
_space_group_crystal_system monoclinic
_space_group_IT_number 14
_space_group_name_Hall '-P 2ybc'
_space_group_name_H-M_alt 'P 1 21/c 1'
_atom_sites_solution_hydrogens geom
_atom_sites_solution_primary direct
_atom_sites_solution_secondary difmap
_audit_creation_method SHELXL-2014/7
_cell_angle_alpha 90
_cell_angle_beta 92.837(3)
_cell_angle_gamma 90
_cell_formula_units_Z 2
_cell_length_a 14.0565(7)
_cell_length_b 5.9201(3)
_cell_length_c 7.8474(4)
_cell_measurement_reflns_used 3891
_cell_measurement_temperature 296
_cell_measurement_theta_max 67.87
_cell_measurement_theta_min 3.15
_cell_volume 652.23(6)
_computing_cell_refinement 'PROCESS-AUTO (Rigaku, 1998)'
_computing_data_collection 'PROCESS-AUTO (Rigaku, 1998)'
_computing_data_reduction 'PROCESS-AUTO (Rigaku, 1998)'
_computing_molecular_graphics 'ORTEP-3 for Windows (Farrugia, 2012)'
_computing_publication_material 'Yadokari-XG (Wakita, Nemoto et al., 2009)'
_computing_structure_refinement 'SHELXL-2014/7 (Sheldrick, 2014)'
_computing_structure_solution 'SHELXT 2014/5 (Sheldrick, 2014)'
_diffrn_ambient_temperature 296
_diffrn_measured_fraction_theta_full 1.000
_diffrn_measured_fraction_theta_max 0.999
_diffrn_measurement_device_type 'Rigaku RAXIS-RAPID'
_diffrn_measurement_method \w
_diffrn_radiation_type CuK\a
_diffrn_radiation_wavelength 1.54187
_diffrn_reflns_av_R_equivalents 0.0983
_diffrn_reflns_av_unetI/netI 0.0740
_diffrn_reflns_Laue_measured_fraction_full 1.000
_diffrn_reflns_Laue_measured_fraction_max 0.999
_diffrn_reflns_limit_h_max 16
_diffrn_reflns_limit_h_min -16
_diffrn_reflns_limit_k_max 7
_diffrn_reflns_limit_k_min -7
_diffrn_reflns_limit_l_max 9
_diffrn_reflns_limit_l_min -9
_diffrn_reflns_number 11264
_diffrn_reflns_point_group_measured_fraction_full 1.000
_diffrn_reflns_point_group_measured_fraction_max 0.999
_diffrn_reflns_theta_full 67.687
_diffrn_reflns_theta_max 68.222
_diffrn_reflns_theta_min 3.148
_diffrn_source 'rotating anode'
_exptl_absorpt_coefficient_mu 0.554
_exptl_absorpt_correction_T_max 1.0000
_exptl_absorpt_correction_T_min 0.7333
_exptl_absorpt_correction_type multi-scan
_exptl_absorpt_process_details '(ABSCOR; Higashi, 1995)'
_exptl_crystal_colour Blue
_exptl_crystal_density_diffrn 1.295
_exptl_crystal_description Platelet
_exptl_crystal_F_000 268
_exptl_crystal_size_max 0.130
_exptl_crystal_size_mid 0.090
_exptl_crystal_size_min 0.030
_refine_diff_density_max 0.195
_refine_diff_density_min -0.210
_refine_diff_density_rms 0.058
_refine_ls_extinction_method none
_refine_ls_goodness_of_fit_ref 0.905
_refine_ls_hydrogen_treatment constr
_refine_ls_matrix_type full
_refine_ls_number_parameters 181
_refine_ls_number_reflns 1191
_refine_ls_number_restraints 138
_refine_ls_restrained_S_all 0.867
_refine_ls_R_factor_all 0.1901
_refine_ls_R_factor_gt 0.0958
_refine_ls_shift/su_max 0.000
_refine_ls_shift/su_mean 0.000
_refine_ls_structure_factor_coef Fsqd
_refine_ls_weighting_details 'w=1/[\s^2^(Fo^2^)+(0.1980P)^2^] where P=(Fo^2^+2Fc^2^)/3'
_refine_ls_weighting_scheme calc
_refine_ls_wR_factor_gt 0.2527
_refine_ls_wR_factor_ref 0.3442
_reflns_Friedel_coverage 0.000
_reflns_number_gt 413
_reflns_number_total 1191
_reflns_threshold_expression 'I > 2\s(I)'
_cod_data_source_file jp9b11214_si_002.cif
_cod_data_source_block BiAz1_a
_cod_original_sg_symbol_H-M 'P 21/c'
_cod_database_code 1557193
_shelx_shelxl_version_number 2014/7
_shelx_space_group_comment
;
The symmetry employed for this shelxl refinement is uniquely defined
by the following loop, which should always be used as a source of
symmetry information in preference to the above space-group names.
They are only intended as comments.
;
_shelx_estimated_absorpt_t_min 0.931
_shelx_estimated_absorpt_t_max 0.984
_exptl_absorpt_special_details
; 
 Higashi, T. (1995). Program for Absorption Correction.
 Rigaku Corporation, Tokyo, Japan. 
;

loop_
_space_group_symop_operation_xyz
'x, y, z'
'-x, y+1/2, -z+1/2'
'-x, -y, -z'
'x, -y-1/2, z-1/2'

loop_
_atom_site_label
_atom_site_type_symbol
_atom_site_fract_x
_atom_site_fract_y
_atom_site_fract_z
_atom_site_U_iso_or_equiv
_atom_site_adp_type
_atom_site_occupancy
_atom_site_site_symmetry_order
_atom_site_calc_flag
_atom_site_refinement_flags_posn
_atom_site_refinement_flags_adp
_atom_site_refinement_flags_occupancy
_atom_site_disorder_assembly
_atom_site_disorder_group
C1A C 0.1485(17) 0.669(4) 0.740(3) 0.076(3) Uani 0.5 1 d . U P A -1
H1A H 0.1343 0.7926 0.8068 0.091 Uiso 0.5 1 calc R U P A -1
C2A C 0.0862(15) 0.489(3) 0.689(3) 0.079(3) Uani 0.5 1 d . U P A -1
H2A H 0.0220 0.4904 0.7126 0.095 Uiso 0.5 1 calc R U P A -1
C3A C 0.1268(19) 0.308(3) 0.601(3) 0.076(3) Uani 0.5 1 d . U P A -1
H3A H 0.0996 0.1723 0.5643 0.091 Uiso 0.5 1 calc R U P A -1
C4A C 0.2937(10) 0.274(2) 0.5047(13) 0.076(3) Uani 0.5 1 d . U P A -1
H4A H 0.2716 0.1346 0.4641 0.091 Uiso 0.5 1 calc R U P A -1
C5A C 0.382(2) 0.308(5) 0.476(4) 0.071(3) Uani 0.5 1 d . U P A -1
H5A H 0.4099 0.1950 0.4124 0.085 Uiso 0.5 1 calc R U P A -1
C6A C 0.445(3) 0.493(8) 0.525(7) 0.070(3) Uani 0.5 1 d . U P A -1
C7A C 0.410(3) 0.692(5) 0.607(3) 0.074(3) Uani 0.5 1 d . U P A -1
H7A H 0.4531 0.8116 0.6125 0.089 Uiso 0.5 1 calc R U P A -1
C8A C 0.3246(9) 0.738(2) 0.6774(14) 0.075(2) Uani 0.5 1 d . U P A -1
H8A H 0.3232 0.8673 0.7442 0.090 Uiso 0.5 1 calc R U P A -1
C9A C 0.2412(9) 0.6178(19) 0.6629(14) 0.076(2) Uani 0.5 1 d . U P A -1
C10A C 0.2248(9) 0.3950(19) 0.5819(13) 0.075(2) Uani 0.5 1 d . U P A -1
C11A C 0.606(2) 0.665(5) 0.510(4) 0.073(3) Uani 0.5 1 d . U P A -1
H11A H 0.5913 0.7990 0.5657 0.088 Uiso 0.5 1 calc R U P A -1
C12A C 0.544(3) 0.495(9) 0.476(7) 0.070(3) Uani 0.5 1 d . U P A -1
C13A C 0.586(3) 0.332(5) 0.375(3) 0.074(3) Uani 0.5 1 d . U P A -1
H13A H 0.5549 0.2091 0.3225 0.089 Uiso 0.5 1 calc R U P A -1
C14A C 0.7504(10) 0.264(2) 0.2878(13) 0.078(2) Uani 0.5 1 d . U P A -1
H14A H 0.7258 0.1357 0.2333 0.093 Uiso 0.5 1 calc R U P A -1
C15A C 0.8391(19) 0.287(4) 0.275(3) 0.077(3) Uani 0.5 1 d . U P A -1
H15A H 0.8683 0.1662 0.2222 0.092 Uiso 0.5 1 calc R U P A -1
C16A C 0.8989(15) 0.456(3) 0.323(3) 0.083(4) Uani 0.5 1 d . U P A -1
H16A H 0.9624 0.4463 0.2956 0.100 Uiso 0.5 1 calc R U P A -1
C17A C 0.869(2) 0.642(3) 0.413(4) 0.080(3) Uani 0.5 1 d . U P A -1
H17A H 0.9205 0.7340 0.4459 0.096 Uiso 0.5 1 calc R U P A -1
C18A C 0.7834(9) 0.728(2) 0.4669(14) 0.077(2) Uani 0.5 1 d . U P A -1
H18A H 0.7831 0.8708 0.5168 0.093 Uiso 0.5 1 calc R U P A -1
C19A C 0.6992(9) 0.6098(19) 0.4487(14) 0.074(2) Uani 0.5 1 d . U P A -1
C20A C 0.6827(9) 0.3892(19) 0.3659(13) 0.075(2) Uani 0.5 1 d . U P A -1

loop_
_atom_site_aniso_label
_atom_site_aniso_U_11
_atom_site_aniso_U_22
_atom_site_aniso_U_33
_atom_site_aniso_U_23
_atom_site_aniso_U_13
_atom_site_aniso_U_12
C1A 0.082(7) 0.067(6) 0.079(6) 0.002(5) 0.003(5) -0.006(5)
C2A 0.085(7) 0.066(6) 0.087(6) 0.008(6) 0.009(5) -0.016(5)
C3A 0.082(6) 0.063(6) 0.084(6) 0.008(5) 0.008(5) -0.014(6)
C4A 0.093(6) 0.063(5) 0.072(5) -0.001(4) 0.002(5) -0.007(5)
C5A 0.090(7) 0.054(6) 0.068(6) -0.001(5) -0.001(5) -0.009(5)
C6A 0.087(6) 0.059(5) 0.064(4) -0.001(4) -0.001(5) -0.003(5)
C7A 0.085(6) 0.064(6) 0.072(6) 0.000(5) -0.001(5) -0.002(5)
C8A 0.082(6) 0.071(5) 0.071(5) -0.001(4) -0.001(4) -0.010(4)
C9A 0.087(5) 0.065(5) 0.075(5) 0.004(4) 0.001(4) -0.006(4)
C10A 0.088(6) 0.061(4) 0.077(5) 0.004(4) 0.001(4) -0.012(4)
C11A 0.087(6) 0.066(6) 0.067(5) -0.003(5) -0.001(5) -0.005(5)
C12A 0.088(6) 0.062(5) 0.061(4) -0.001(4) -0.003(5) -0.005(5)
C13A 0.090(6) 0.067(6) 0.064(6) 0.003(5) -0.002(5) -0.001(5)
C14A 0.090(6) 0.071(5) 0.072(5) 0.006(4) 0.007(5) -0.002(5)
C15A 0.088(7) 0.066(6) 0.078(6) 0.011(5) 0.011(5) -0.007(5)
C16A 0.091(7) 0.073(7) 0.084(6) 0.011(6) 0.009(5) -0.015(6)
C17A 0.088(6) 0.071(7) 0.081(6) 0.011(5) 0.001(5) -0.018(6)
C18A 0.091(6) 0.064(5) 0.076(5) 0.007(4) -0.004(4) -0.024(5)
C19A 0.090(5) 0.064(4) 0.068(4) 0.003(4) -0.003(4) -0.013(4)
C20A 0.090(5) 0.065(4) 0.069(4) 0.005(4) -0.001(4) -0.004(4)

loop_
_atom_type_symbol
_atom_type_description
_atom_type_scat_dispersion_real
_atom_type_scat_dispersion_imag
_atom_type_scat_source
C C 0.0181 0.0091 'International Tables Vol C Tables 4.2.6.8 and 6.1.1.4'
H H 0.0000 0.0000 'International Tables Vol C Tables 4.2.6.8 and 6.1.1.4'

loop_
_geom_angle_atom_site_label_1
_geom_angle_atom_site_label_2
_geom_angle_atom_site_label_3
_geom_angle
C2A C1A C9A 105.8(17)
C2A C1A H1A 127.1
C9A C1A H1A 127.1
C3A C2A C1A 116.6(16)
C3A C2A H2A 121.7
C1A C2A H2A 121.7
C2A C3A C10A 100.8(14)
C2A C3A H3A 129.6
C10A C3A H3A 129.6
C5A C4A C10A 134.7(19)
C5A C4A H4A 112.6
C10A C4A H4A 112.6
C4A C5A C6A 131(3)
C4A C5A H5A 114.7
C6A C5A H5A 114.7
C7A C6A C5A 122(3)
C7A C6A C12A 118(2)
C5A C6A C12A 121(2)
C8A C7A C6A 132(3)
C8A C7A H7A 114.2
C6A C7A H7A 114.2
C9A C8A C7A 129(2)
C9A C8A H8A 115.6
C7A C8A H8A 115.6
C8A C9A C10A 127.8(14)
C8A C9A C1A 128.4(16)
C10A C9A C1A 103.5(11)
C4A C10A C9A 124.0(14)
C4A C10A C3A 122.8(15)
C9A C10A C3A 113.1(13)
C12A C11A C19A 110(2)
C12A C11A H11A 124.9
C19A C11A H11A 124.9
C11A C12A C13A 110(3)
C11A C12A C6A 124(2)
C13A C12A C6A 125(2)
C12A C13A C20A 107(3)
C12A C13A H13A 126.5
C20A C13A H13A 126.5
C15A C14A C20A 133.3(19)
C15A C14A H14A 113.3
C20A C14A H14A 113.3
C14A C15A C16A 131(2)
C14A C15A H15A 114.3
C16A C15A H15A 114.3
C15A C16A C17A 122.4(18)
C15A C16A H16A 118.8
C17A C16A H16A 118.8
C16A C17A C18A 137(2)
C16A C17A H17A 111.4
C18A C17A H17A 111.4
C19A C18A C17A 122.2(17)
C19A C18A H18A 118.9
C17A C18A H18A 118.9
C18A C19A C11A 129.2(16)
C18A C19A C20A 127.8(14)
C11A C19A C20A 102.9(12)
C14A C20A C13A 125.8(19)
C14A C20A C19A 125.3(14)
C13A C20A C19A 108.8(16)

loop_
_geom_bond_atom_site_label_1
_geom_bond_atom_site_label_2
_geom_bond_distance
C1A C2A 1.42(2)
C1A C9A 1.49(3)
C1A H1A 0.9300
C2A C3A 1.41(3)
C2A H2A 0.9300
C3A C10A 1.48(3)
C3A H3A 0.9300
C4A C5A 1.29(3)
C4A C10A 1.370(17)
C4A H4A 0.9300
C5A C6A 1.45(4)
C5A H5A 0.9300
C6A C7A 1.44(6)
C6A C12A 1.466(9)
C7A C8A 1.38(4)
C7A H7A 0.9300
C8A C9A 1.370(16)
C8A H8A 0.9300
C9A C10A 1.477(17)
C11A C12A 1.35(4)
C11A C19A 1.46(3)
C11A H11A 0.9300
C12A C13A 1.39(6)
C13A C20A 1.41(4)
C13A H13A 0.9300
C14A C15A 1.26(3)
C14A C20A 1.374(16)
C14A H14A 0.9300
C15A C16A 1.35(2)
C15A H15A 0.9300
C16A C17A 1.38(3)
C16A H16A 0.9300
C17A C18A 1.40(3)
C17A H17A 0.9300
C18A C19A 1.378(15)
C18A H18A 0.9300
C19A C20A 1.472(17)

loop_
_geom_torsion_atom_site_label_1
_geom_torsion_atom_site_label_2
_geom_torsion_atom_site_label_3
_geom_torsion_atom_site_label_4
_geom_torsion
C9A C1A C2A C3A 6(2)
C1A C2A C3A C10A -5(2)
C10A C4A C5A C6A 4(4)
C4A C5A C6A C7A -7(6)
C4A C5A C6A C12A -180(2)
C5A C6A C7A C8A 12(6)
C12A C6A C7A C8A -175.0(19)
C6A C7A C8A C9A -13(4)
C7A C8A C9A C10A 7(2)
C7A C8A C9A C1A -179.7(18)
C2A C1A C9A C8A -178.5(13)
C2A C1A C9A C10A -4.1(15)
C5A C4A C10A C9A -2(3)
C5A C4A C10A C3A -179(2)
C8A C9A C10A C4A -0.9(17)
C1A C9A C10A C4A -175.4(13)
C8A C9A C10A C3A 175.8(13)
C1A C9A C10A C3A 1.4(15)
C2A C3A C10A C4A 178.7(12)
C2A C3A C10A C9A 1.9(17)
C19A C11A C12A C13A -7(4)
C19A C11A C12A C6A 178.1(15)
C7A C6A C12A C11A 4(2)
C5A C6A C12A C11A 177(5)
C7A C6A C12A C13A -170(6)
C5A C6A C12A C13A 3(2)
C11A C12A C13A C20A 9(4)
C6A C12A C13A C20A -176.6(12)
C20A C14A C15A C16A -6(3)
C14A C15A C16A C17A 4(3)
C15A C16A C17A C18A -6(3)
C16A C17A C18A C19A 7(3)
C17A C18A C19A C11A 174(2)
C17A C18A C19A C20A -4(2)
C12A C11A C19A C18A -175(3)
C12A C11A C19A C20A 3(3)
C15A C14A C20A C13A -176.9(19)
C15A C14A C20A C19A 6(2)
C12A C13A C20A C14A 175(3)
C12A C13A C20A C19A -7(3)
C18A C19A C20A C14A -1.5(17)
C11A C19A C20A C14A -179.6(16)
C18A C19A C20A C13A -179.3(13)
C11A C19A C20A C13A 2.6(17)
